data_4326249
loop_
_publ_author_name
'Curtis Y. Wang'
'Zachary M. Wilseck'
'Robert L. LaDuca'

_publ_section_title
;
 1D + 1D \\rightarrow 1D Polyrotaxane, 2D + 2D \\rightarrow 3D
 Interpenetrated, and 3D Self-Penetrated Divalent Metal Terephthalate
 Bis(pyridylformyl)piperazine Coordination Polymers
;
_journal_name_full 'Inorganic Chemistry'
_journal_page_first 8997
_journal_page_last 9003
_journal_paper_doi 10.1021/ic201196g
_journal_volume 50
_journal_year 2011
_chemical_formula_sum 'C40 H36 Cl2 N8 O8 Zn2'
_chemical_formula_weight 958.41
_chemical_name_systematic
; 
 ? 
;
_space_group_IT_number 14
_symmetry_cell_setting monoclinic
_symmetry_space_group_name_Hall '-P 2ybc'
_symmetry_space_group_name_H-M 'P 1 21/c 1'
_atom_sites_solution_hydrogens geom
_atom_sites_solution_primary direct
_atom_sites_solution_secondary difmap
_audit_creation_method SHELXL-97
_audit_update_record
;
2011-01-11 # Formatted by publCIF
;
_cell_angle_alpha 90.00
_cell_angle_beta 98.7340(10)
_cell_angle_gamma 90.00
_cell_formula_units_Z 2
_cell_length_a 10.4159(8)
_cell_length_b 18.6675(15)
_cell_length_c 10.0697(8)
_cell_measurement_reflns_used 3969
_cell_measurement_temperature 173(2)
_cell_measurement_theta_max 24.94
_cell_measurement_theta_min 2.26
_cell_volume 1935.2(3)
_computing_cell_refinement 'Bruker SAINT'
_computing_data_collection 'Bruker APEX2'
_computing_data_reduction 'Bruker SAINT'
_computing_molecular_graphics 'Bruker SHELXTL'
_computing_publication_material 'Bruker SHELXTL'
_computing_structure_refinement 'SHELXL-97 (Sheldrick, 2008)'
_computing_structure_solution 'SHELXS-97 (Sheldrick, 2008)'
_diffrn_ambient_temperature 173(2)
_diffrn_measured_fraction_theta_full 0.995
_diffrn_measured_fraction_theta_max 0.995
_diffrn_measurement_device_type 'Bruker APEX-II CCD'
_diffrn_measurement_method '\f and \w scans'
_diffrn_radiation_monochromator graphite
_diffrn_radiation_source 'fine-focus sealed tube'
_diffrn_radiation_type MoK\a
_diffrn_radiation_wavelength 0.71073
_diffrn_reflns_av_R_equivalents 0.0666
_diffrn_reflns_av_sigmaI/netI 0.0613
_diffrn_reflns_limit_h_max 12
_diffrn_reflns_limit_h_min -12
_diffrn_reflns_limit_k_max 22
_diffrn_reflns_limit_k_min -22
_diffrn_reflns_limit_l_max 12
_diffrn_reflns_limit_l_min -12
_diffrn_reflns_number 14019
_diffrn_reflns_theta_full 25.00
_diffrn_reflns_theta_max 25.30
_diffrn_reflns_theta_min 1.98
_exptl_absorpt_coefficient_mu 1.444
_exptl_absorpt_correction_T_max 0.9183
_exptl_absorpt_correction_T_min 0.7770
_exptl_absorpt_correction_type multi-scan
_exptl_absorpt_process_details SADABS
_exptl_crystal_colour colourless
_exptl_crystal_density_diffrn 1.645
_exptl_crystal_description needle
_exptl_crystal_F_000 980
_exptl_crystal_size_max 0.18
_exptl_crystal_size_mid 0.10
_exptl_crystal_size_min 0.06
_refine_diff_density_max 0.406
_refine_diff_density_min -0.342
_refine_diff_density_rms 0.084
_refine_ls_extinction_method none
_refine_ls_goodness_of_fit_ref 1.032
_refine_ls_hydrogen_treatment mixed
_refine_ls_matrix_type full
_refine_ls_number_parameters 271
_refine_ls_number_reflns 3507
_refine_ls_number_restraints 0
_refine_ls_restrained_S_all 1.032
_refine_ls_R_factor_all 0.0637
_refine_ls_R_factor_gt 0.0401
_refine_ls_shift/su_max 0.001
_refine_ls_shift/su_mean 0.000
_refine_ls_structure_factor_coef Fsqd
_refine_ls_weighting_details 'calc w=1/[\s^2^(Fo^2^)+(0.0327P)^2^+0.6428P] where P=(Fo^2^+2Fc^2^)/3'
_refine_ls_weighting_scheme calc
_refine_ls_wR_factor_gt 0.0787
_refine_ls_wR_factor_ref 0.0882
_reflns_number_gt 2586
_reflns_number_total 3507
_reflns_threshold_expression >2sigma(I)
_cod_data_source_file ic201196g_si_002_4.cif
_cod_data_source_block 4
_cod_database_code 4326249

loop_
_symmetry_equiv_pos_as_xyz
'x, y, z'
'-x, y+1/2, -z+1/2'
'-x, -y, -z'
'x, -y-1/2, z-1/2'

loop_
_atom_site_label
_atom_site_type_symbol
_atom_site_fract_x
_atom_site_fract_y
_atom_site_fract_z
_atom_site_U_iso_or_equiv
_atom_site_adp_type
_atom_site_occupancy
_atom_site_symmetry_multiplicity
_atom_site_calc_flag
_atom_site_refinement_flags
Zn1 Zn 0.33103(4) 0.15618(2) 0.90538(4) 0.01956(13) Uani 1 1 d .
Cl2 Cl 0.23040(9) 0.26106(5) 0.86068(9) 0.0314(2) Uani 1 1 d .
O1 O 0.3688(2) 0.11975(12) 0.7347(2) 0.0230(6) Uani 1 1 d .
O2 O 0.4620(2) 0.02787(13) 0.8524(2) 0.0312(6) Uani 1 1 d .
O3 O 0.8482(3) 0.28842(13) 1.3664(3) 0.0361(7) Uani 1 1 d .
O4 O 1.1132(2) 0.00075(13) 1.7330(2) 0.0294(6) Uani 1 1 d .
N1 N 0.7776(3) -0.09558(14) 1.9840(3) 0.0203(7) Uani 1 1 d .
N2 N 0.8482(3) 0.17650(15) 1.4518(3) 0.0216(7) Uani 1 1 d .
N3 N 0.9484(3) 0.07565(15) 1.6561(3) 0.0220(7) Uani 1 1 d .
N4 N 0.4886(3) 0.18076(14) 1.0486(3) 0.0197(7) Uani 1 1 d .
C1 C 0.6890(4) 0.14700(19) 1.1810(3) 0.0255(9) Uani 1 1 d .
H1 H 0.7576 0.1132 1.1992 0.031 Uiso 1 1 calc R
C2 C 0.5876(4) 0.13500(19) 1.0782(3) 0.0262(9) Uani 1 1 d .
H2 H 0.5881 0.0925 1.0265 0.031 Uiso 1 1 calc R
C3 C 0.4293(3) 0.05986(19) 0.7450(4) 0.0219(8) Uani 1 1 d .
C4 C 1.0347(3) 0.11954(19) 1.5862(4) 0.0256(9) Uani 1 1 d .
H4A H 1.0546 0.0938 1.5058 0.031 Uiso 1 1 calc R
H4B H 1.1175 0.1285 1.6465 0.031 Uiso 1 1 calc R
C5 C 0.9991(3) 0.01978(18) 1.7289(3) 0.0210(8) Uani 1 1 d .
C6 C 0.4895(4) 0.24081(18) 1.1224(3) 0.0242(8) Uani 1 1 d .
H6 H 0.4194 0.2736 1.1030 0.029 Uiso 1 1 calc R
C7 C 0.8517(4) -0.12926(19) 1.9061(3) 0.0268(9) Uani 1 1 d .
H7 H 0.8564 -0.1801 1.9096 0.032 Uiso 1 1 calc R
C8 C 0.5402(3) -0.03322(18) 0.6220(3) 0.0204(8) Uani 1 1 d .
H8 H 0.5673 -0.0562 0.7058 0.024 Uiso 1 1 calc R
C9 C 0.7763(3) 0.11147(19) 1.4778(3) 0.0247(8) Uani 1 1 d .
H9A H 0.7999 0.0717 1.4212 0.030 Uiso 1 1 calc R
H9B H 0.6817 0.1201 1.4548 0.030 Uiso 1 1 calc R
C10 C 0.5885(3) 0.25638(18) 1.2251(3) 0.0232(8) Uani 1 1 d .
H10 H 0.5872 0.2998 1.2741 0.028 Uiso 1 1 calc R
C11 C 0.8402(3) 0.01566(18) 1.8967(3) 0.0212(8) Uani 1 1 d .
H11 H 0.8352 0.0665 1.8962 0.025 Uiso 1 1 calc R
C12 C 0.8090(3) 0.09158(19) 1.6240(3) 0.0222(8) Uani 1 1 d .
H12A H 0.7865 0.1317 1.6806 0.027 Uiso 1 1 calc R
H12B H 0.7578 0.0491 1.6430 0.027 Uiso 1 1 calc R
C13 C 0.8013(3) 0.22829(19) 1.3650(3) 0.0215(8) Uani 1 1 d .
C14 C 0.4237(3) 0.06141(18) 0.4930(3) 0.0198(8) Uani 1 1 d .
H14 H 0.3710 0.1032 0.4879 0.024 Uiso 1 1 calc R
C15 C 0.9690(3) 0.18968(18) 1.5449(3) 0.0228(8) Uani 1 1 d .
H15A H 0.9491 0.2153 1.6254 0.027 Uiso 1 1 calc R
H15B H 1.0278 0.2201 1.5007 0.027 Uiso 1 1 calc R
C16 C 0.7720(3) -0.02391(18) 1.9780(3) 0.0232(8) Uani 1 1 d .
H16 H 0.7190 0.0006 2.0321 0.028 Uiso 1 1 calc R
C17 C 0.9216(4) -0.09332(18) 1.8211(3) 0.0257(9) Uani 1 1 d .
H17 H 0.9730 -0.1191 1.7670 0.031 Uiso 1 1 calc R
C18 C 0.6896(3) 0.20848(17) 1.2568(3) 0.0184(8) Uani 1 1 d .
C19 C 0.4640(3) 0.02889(17) 0.6173(3) 0.0177(8) Uani 1 1 d .
C20 C 0.9162(3) -0.01942(18) 1.8154(3) 0.0203(8) Uani 1 1 d .

loop_
_atom_site_aniso_label
_atom_site_aniso_U_11
_atom_site_aniso_U_22
_atom_site_aniso_U_33
_atom_site_aniso_U_23
_atom_site_aniso_U_13
_atom_site_aniso_U_12
Zn1 0.0231(2) 0.0200(2) 0.0159(2) 0.00019(17) 0.00401(17) 0.00269(19)
Cl2 0.0356(6) 0.0269(5) 0.0316(5) 0.0046(4) 0.0051(4) 0.0120(4)
O1 0.0271(14) 0.0224(14) 0.0211(13) -0.0036(11) 0.0087(11) -0.0003(11)
O2 0.0421(17) 0.0344(15) 0.0171(13) -0.0016(12) 0.0049(12) 0.0073(13)
O3 0.0420(18) 0.0236(15) 0.0383(16) 0.0070(12) -0.0079(13) -0.0110(13)
O4 0.0220(15) 0.0365(16) 0.0308(15) 0.0053(12) 0.0073(12) 0.0067(12)
N1 0.0219(17) 0.0208(16) 0.0185(15) -0.0003(12) 0.0037(13) 0.0048(13)
N2 0.0171(16) 0.0244(17) 0.0216(16) 0.0052(13) -0.0025(13) -0.0051(13)
N3 0.0183(17) 0.0224(16) 0.0239(17) 0.0056(13) -0.0013(13) -0.0028(13)
N4 0.0254(17) 0.0160(15) 0.0179(15) 0.0003(12) 0.0038(13) 0.0043(13)
C1 0.030(2) 0.023(2) 0.0221(19) -0.0021(16) -0.0001(17) 0.0111(17)
C2 0.033(2) 0.024(2) 0.022(2) -0.0055(15) 0.0024(17) 0.0051(18)
C3 0.019(2) 0.025(2) 0.023(2) -0.0034(16) 0.0056(16) -0.0082(16)
C4 0.018(2) 0.035(2) 0.023(2) 0.0054(17) 0.0016(16) -0.0032(17)
C5 0.023(2) 0.0214(19) 0.0181(18) -0.0057(15) 0.0031(16) -0.0014(16)
C6 0.025(2) 0.021(2) 0.027(2) 0.0017(16) 0.0037(17) 0.0077(16)
C7 0.040(2) 0.0169(19) 0.026(2) 0.0013(16) 0.0109(18) 0.0048(17)
C8 0.022(2) 0.025(2) 0.0152(18) -0.0033(15) 0.0028(15) -0.0044(16)
C9 0.018(2) 0.027(2) 0.029(2) 0.0049(16) 0.0017(16) -0.0061(16)
C10 0.023(2) 0.022(2) 0.023(2) -0.0052(15) -0.0001(16) 0.0033(16)
C11 0.027(2) 0.0145(18) 0.0218(19) -0.0014(15) 0.0018(16) 0.0030(16)
C12 0.017(2) 0.025(2) 0.025(2) 0.0046(16) 0.0023(16) -0.0003(16)
C13 0.023(2) 0.021(2) 0.0197(19) -0.0025(15) 0.0017(16) -0.0015(16)
C14 0.017(2) 0.0180(19) 0.0237(19) -0.0024(15) 0.0023(16) -0.0026(15)
C15 0.0157(19) 0.025(2) 0.026(2) 0.0057(16) -0.0030(16) -0.0079(16)
C16 0.027(2) 0.021(2) 0.0212(19) -0.0020(15) 0.0043(16) 0.0021(16)
C17 0.031(2) 0.024(2) 0.024(2) -0.0021(16) 0.0101(17) 0.0062(17)
C18 0.022(2) 0.0168(18) 0.0156(18) 0.0025(14) 0.0016(15) -0.0006(16)
C19 0.0160(19) 0.0181(18) 0.0194(18) -0.0020(14) 0.0045(15) -0.0043(15)
C20 0.021(2) 0.024(2) 0.0149(18) 0.0023(15) -0.0028(15) 0.0024(16)

loop_
_atom_type_symbol
_atom_type_description
_atom_type_scat_dispersion_real
_atom_type_scat_dispersion_imag
_atom_type_scat_source
C C 0.0033 0.0016 'International Tables Vol C Tables 4.2.6.8 and 6.1.1.4'
H H 0.0000 0.0000 'International Tables Vol C Tables 4.2.6.8 and 6.1.1.4'
N N 0.0061 0.0033 'International Tables Vol C Tables 4.2.6.8 and 6.1.1.4'
O O 0.0106 0.0060 'International Tables Vol C Tables 4.2.6.8 and 6.1.1.4'
Cl Cl 0.1484 0.1585 'International Tables Vol C Tables 4.2.6.8 and 6.1.1.4'
Zn Zn 0.2839 1.4301 'International Tables Vol C Tables 4.2.6.8 and 6.1.1.4'

loop_
_geom_angle_atom_site_label_1
_geom_angle_atom_site_label_2
_geom_angle_atom_site_label_3
_geom_angle
_geom_angle_site_symmetry_1
_geom_angle_site_symmetry_3
O1 Zn1 N1 119.42(10) . 3_658
O1 Zn1 N4 116.69(10) . .
N1 Zn1 N4 100.90(11) 3_658 .
O1 Zn1 Cl2 106.28(8) . .
N1 Zn1 Cl2 108.25(8) 3_658 .
N4 Zn1 Cl2 104.17(8) . .
C3 O1 Zn1 113.4(2) . .
C7 N1 C16 117.9(3) . .
C7 N1 Zn1 118.4(2) . 3_658
C16 N1 Zn1 123.6(2) . 3_658
C13 N2 C9 124.4(3) . .
C13 N2 C15 119.0(3) . .
C9 N2 C15 115.7(3) . .
C5 N3 C12 125.0(3) . .
C5 N3 C4 118.5(3) . .
C12 N3 C4 115.9(3) . .
C2 N4 C6 118.0(3) . .
C2 N4 Zn1 121.2(2) . .
C6 N4 Zn1 120.6(2) . .
C18 C1 C2 119.3(3) . .
C18 C1 H1 120.3 . .
C2 C1 H1 120.3 . .
N4 C2 C1 122.7(3) . .
N4 C2 H2 118.7 . .
C1 C2 H2 118.7 . .
O2 C3 O1 124.1(3) . .
O2 C3 C19 119.5(3) . .
O1 C3 C19 116.4(3) . .
N3 C4 C15 109.3(3) . .
N3 C4 H4A 109.8 . .
C15 C4 H4A 109.8 . .
N3 C4 H4B 109.8 . .
C15 C4 H4B 109.8 . .
H4A C4 H4B 108.3 . .
O4 C5 N3 122.8(3) . .
O4 C5 C20 118.3(3) . .
N3 C5 C20 118.8(3) . .
N4 C6 C10 122.2(3) . .
N4 C6 H6 118.9 . .
C10 C6 H6 118.9 . .
N1 C7 C17 122.8(3) . .
N1 C7 H7 118.6 . .
C17 C7 H7 118.6 . .
C14 C8 C19 120.9(3) 3_656 .
C14 C8 H8 119.5 3_656 .
C19 C8 H8 119.5 . .
N2 C9 C12 109.4(3) . .
N2 C9 H9A 109.8 . .
C12 C9 H9A 109.8 . .
N2 C9 H9B 109.8 . .
C12 C9 H9B 109.8 . .
H9A C9 H9B 108.2 . .
C6 C10 C18 119.7(3) . .
C6 C10 H10 120.2 . .
C18 C10 H10 120.2 . .
C16 C11 C20 119.3(3) . .
C16 C11 H11 120.3 . .
C20 C11 H11 120.3 . .
N3 C12 C9 109.5(3) . .
N3 C12 H12A 109.8 . .
C9 C12 H12A 109.8 . .
N3 C12 H12B 109.8 . .
C9 C12 H12B 109.8 . .
H12A C12 H12B 108.2 . .
O3 C13 N2 123.2(3) . .
O3 C13 C18 119.6(3) . .
N2 C13 C18 117.1(3) . .
C8 C14 C19 120.3(3) 3_656 .
C8 C14 H14 119.9 3_656 .
C19 C14 H14 119.9 . .
N2 C15 C4 109.8(3) . .
N2 C15 H15A 109.7 . .
C4 C15 H15A 109.7 . .
N2 C15 H15B 109.7 . .
C4 C15 H15B 109.7 . .
H15A C15 H15B 108.2 . .
N1 C16 C11 122.6(3) . .
N1 C16 H16 118.7 . .
C11 C16 H16 118.7 . .
C7 C17 C20 119.3(3) . .
C7 C17 H17 120.4 . .
C20 C17 H17 120.4 . .
C1 C18 C10 118.1(3) . .
C1 C18 C13 122.8(3) . .
C10 C18 C13 118.9(3) . .
C14 C19 C8 118.8(3) . .
C14 C19 C3 121.3(3) . .
C8 C19 C3 119.8(3) . .
C17 C20 C11 118.1(3) . .
C17 C20 C5 119.0(3) . .
C11 C20 C5 122.7(3) . .

loop_
_geom_bond_atom_site_label_1
_geom_bond_atom_site_label_2
_geom_bond_distance
_geom_bond_site_symmetry_2
Zn1 O1 1.944(2) .
Zn1 N1 2.045(3) 3_658
Zn1 N4 2.065(3) .
Zn1 Cl2 2.2341(10) .
O1 C3 1.280(4) .
O2 C3 1.237(4) .
O3 C13 1.224(4) .
O4 C5 1.234(4) .
N1 C7 1.338(4) .
N1 C16 1.340(4) .
N1 Zn1 2.045(3) 3_658
N2 C13 1.344(4) .
N2 C9 1.471(4) .
N2 C15 1.472(4) .
N3 C5 1.337(4) .
N3 C12 1.470(4) .
N3 C4 1.472(4) .
N4 C2 1.337(4) .
N4 C6 1.344(4) .
C1 C18 1.378(4) .
C1 C2 1.379(5) .
C1 H1 0.9500 .
C2 H2 0.9500 .
C3 C19 1.504(5) .
C4 C15 1.507(5) .
C4 H4A 0.9900 .
C4 H4B 0.9900 .
C5 C20 1.507(5) .
C6 C10 1.376(5) .
C6 H6 0.9500 .
C7 C17 1.380(5) .
C7 H7 0.9500 .
C8 C14 1.376(4) 3_656
C8 C19 1.402(5) .
C8 H8 0.9500 .
C9 C12 1.506(4) .
C9 H9A 0.9900 .
C9 H9B 0.9900 .
C10 C18 1.382(5) .
C10 H10 0.9500 .
C11 C16 1.378(5) .
C11 C20 1.386(5) .
C11 H11 0.9500 .
C12 H12A 0.9900 .
C12 H12B 0.9900 .
C13 C18 1.514(5) .
C14 C8 1.376(4) 3_656
C14 C19 1.397(4) .
C14 H14 0.9500 .
C15 H15A 0.9900 .
C15 H15B 0.9900 .
C16 H16 0.9500 .
C17 C20 1.382(5) .
C17 H17 0.9500 .

loop_
_geom_torsion_atom_site_label_1
_geom_torsion_atom_site_label_2
_geom_torsion_atom_site_label_3
_geom_torsion_atom_site_label_4
_geom_torsion
_geom_torsion_site_symmetry_1
N1 Zn1 O1 C3 -58.6(3) 3_658
N4 Zn1 O1 C3 63.2(2) .
Cl2 Zn1 O1 C3 178.8(2) .
O1 Zn1 N4 C2 -48.0(3) .
N1 Zn1 N4 C2 83.1(3) 3_658
Cl2 Zn1 N4 C2 -164.8(2) .
O1 Zn1 N4 C6 137.5(2) .
N1 Zn1 N4 C6 -91.5(3) 3_658
Cl2 Zn1 N4 C6 20.7(3) .
C6 N4 C2 C1 0.3(5) .
Zn1 N4 C2 C1 -174.4(3) .
C18 C1 C2 N4 -0.1(5) .
Zn1 O1 C3 O2 -0.5(4) .
Zn1 O1 C3 C19 -178.9(2) .
C5 N3 C4 C15 -163.9(3) .
C12 N3 C4 C15 24.3(4) .
C12 N3 C5 O4 166.2(3) .
C4 N3 C5 O4 -4.8(5) .
C12 N3 C5 C20 -17.1(5) .
C4 N3 C5 C20 171.9(3) .
C2 N4 C6 C10 0.5(5) .
Zn1 N4 C6 C10 175.2(3) .
C16 N1 C7 C17 0.0(5) .
Zn1 N1 C7 C17 175.6(3) 3_658
C13 N2 C9 C12 -144.1(3) .
C15 N2 C9 C12 25.0(4) .
N4 C6 C10 C18 -1.5(5) .
C5 N3 C12 C9 -135.3(3) .
C4 N3 C12 C9 35.9(4) .
N2 C9 C12 N3 -62.0(4) .
C9 N2 C13 O3 162.7(3) .
C15 N2 C13 O3 -6.1(5) .
C9 N2 C13 C18 -20.7(5) .
C15 N2 C13 C18 170.5(3) .
C13 N2 C15 C4 -154.9(3) .
C9 N2 C15 C4 35.3(4) .
N3 C4 C15 N2 -61.3(4) .
C7 N1 C16 C11 -0.7(5) .
Zn1 N1 C16 C11 -176.0(2) 3_658
C20 C11 C16 N1 1.1(5) .
N1 C7 C17 C20 0.3(5) .
C2 C1 C18 C10 -0.9(5) .
C2 C1 C18 C13 -175.7(3) .
C6 C10 C18 C1 1.6(5) .
C6 C10 C18 C13 176.7(3) .
O3 C13 C18 C1 130.1(4) .
N2 C13 C18 C1 -46.6(5) .
O3 C13 C18 C10 -44.7(5) .
N2 C13 C18 C10 138.6(3) .
C8 C14 C19 C8 -0.8(5) 3_656
C8 C14 C19 C3 178.1(3) 3_656
C14 C8 C19 C14 0.8(5) 3_656
C14 C8 C19 C3 -178.2(3) 3_656
O2 C3 C19 C14 176.9(3) .
O1 C3 C19 C14 -4.6(5) .
O2 C3 C19 C8 -4.1(5) .
O1 C3 C19 C8 174.4(3) .
C7 C17 C20 C11 0.2(5) .
C7 C17 C20 C5 176.3(3) .
C16 C11 C20 C17 -0.9(5) .
C16 C11 C20 C5 -176.8(3) .
O4 C5 C20 C17 -44.2(5) .
N3 C5 C20 C17 139.0(3) .
O4 C5 C20 C11 131.7(3) .
N3 C5 C20 C11 -45.1(5) .
